data_4334384
loop_
_publ_author_name
'Juan Gil-Rubio'
'Ver\'onica C\'amara'
'Delia Bautista'
'Jos\'e Vicente'

_publ_section_title
;
 Mono- and Dinuclear Ag(I), Au(I), and Au(III) Metallamacrocycles
 Containing N-Heterocyclic Dicarbene Ligands
;
_journal_name_full 'Inorganic Chemistry'
_journal_page_first 4071
_journal_page_last 4083
_journal_paper_doi 10.1021/ic400184p
_journal_volume 52
_journal_year 2013
_chemical_formula_sum 'C16 H26 Ag0.5 Au Br1.5 N4'
_chemical_formula_weight 645.17
_chemical_name_systematic
; 
 ? 
;
_space_group_IT_number 15
_symmetry_cell_setting monoclinic
_symmetry_space_group_name_Hall '-C 2yc'
_symmetry_space_group_name_H-M 'C 1 2/c 1'
_atom_sites_solution_hydrogens geom
_atom_sites_solution_primary direct
_atom_sites_solution_secondary difmap
_audit_creation_method SHELXL-97
_cell_angle_alpha 90.00
_cell_angle_beta 105.3340(10)
_cell_angle_gamma 90.00
_cell_formula_units_Z 8
_cell_length_a 10.4272(7)
_cell_length_b 20.5217(15)
_cell_length_c 19.2561(14)
_cell_measurement_reflns_used 7264
_cell_measurement_temperature 100(2)
_cell_measurement_theta_max 27.497
_cell_measurement_theta_min 2.25
_cell_volume 3973.8(5)
_computing_cell_refinement 'Bruker SAINT'
_computing_data_collection 'Bruker SMART'
_computing_data_reduction 'Bruker SAINT'
_computing_molecular_graphics 'Bruker SHELXTL'
_computing_publication_material 'Bruker SHELXTL'
_computing_structure_refinement 'SHELXL-97 (Sheldrick, 1997)'
_computing_structure_solution 'SHELXS-97 (Sheldrick, 1990)'
_diffrn_ambient_temperature 100(2)
_diffrn_detector_area_resol_mean 8.26
_diffrn_measured_fraction_theta_full 1.000
_diffrn_measured_fraction_theta_max 0.945
_diffrn_measurement_device_type 'Bruker SMART APEX CCD'
_diffrn_measurement_method \w-scan
_diffrn_radiation_monochromator graphite
_diffrn_radiation_source 'fine-focus sealed tube'
_diffrn_radiation_type MoK\a
_diffrn_radiation_wavelength 0.71073
_diffrn_reflns_av_R_equivalents 0.0395
_diffrn_reflns_av_sigmaI/netI 0.0329
_diffrn_reflns_limit_h_max 14
_diffrn_reflns_limit_h_min -13
_diffrn_reflns_limit_k_max 26
_diffrn_reflns_limit_k_min -27
_diffrn_reflns_limit_l_max 25
_diffrn_reflns_limit_l_min -25
_diffrn_reflns_number 24143
_diffrn_reflns_theta_full 26.00
_diffrn_reflns_theta_max 28.71
_diffrn_reflns_theta_min 1.98
_exptl_absorpt_coefficient_mu 10.903
_exptl_absorpt_correction_T_max 0.6117
_exptl_absorpt_correction_T_min 0.4305
_exptl_absorpt_correction_type multi-scan
_exptl_absorpt_process_details SADABS
_exptl_crystal_colour colourles
_exptl_crystal_density_diffrn 2.157
_exptl_crystal_description block
_exptl_crystal_F_000 2440
_exptl_crystal_size_max 0.11
_exptl_crystal_size_mid 0.07
_exptl_crystal_size_min 0.05
_refine_diff_density_max 1.344
_refine_diff_density_min -0.908
_refine_diff_density_rms 0.151
_refine_ls_extinction_method none
_refine_ls_goodness_of_fit_ref 1.042
_refine_ls_hydrogen_treatment 'rigid methyls, others riding'
_refine_ls_matrix_type full
_refine_ls_number_parameters 211
_refine_ls_number_reflns 4860
_refine_ls_number_restraints 0
_refine_ls_restrained_S_all 1.042
_refine_ls_R_factor_all 0.0340
_refine_ls_R_factor_gt 0.0272
_refine_ls_shift/su_max 0.001
_refine_ls_shift/su_mean 0.000
_refine_ls_structure_factor_coef Fsqd
_refine_ls_weighting_details 'calc w=1/[\s^2^(Fo^2^)+(0.0260P)^2^+10.8934P] where P=(Fo^2^+2Fc^2^)/3'
_refine_ls_weighting_scheme calc
_refine_ls_wR_factor_gt 0.0572
_refine_ls_wR_factor_ref 0.0592
_reflns_number_gt 4232
_reflns_number_total 4860
_reflns_threshold_expression >2sigma(I)
_cod_data_source_file ic400184p_si_002_4.cif
_cod_data_source_block vch306ds
_cod_original_sg_symbol_H-M 'C 2/c'
_cod_original_formula_sum 'C16 H26 Ag0.50 Au Br1.50 N4'
_cod_database_code 4334384

loop_
_symmetry_equiv_pos_as_xyz
'x, y, z'
'-x, y, -z+1/2'
'x+1/2, y+1/2, z'
'-x+1/2, y+1/2, -z+1/2'
'-x, -y, -z'
'x, -y, z-1/2'
'-x+1/2, -y+1/2, -z'
'x+1/2, -y+1/2, z-1/2'

loop_
_atom_site_label
_atom_site_type_symbol
_atom_site_fract_x
_atom_site_fract_y
_atom_site_fract_z
_atom_site_U_iso_or_equiv
_atom_site_adp_type
_atom_site_occupancy
_atom_site_symmetry_multiplicity
_atom_site_calc_flag
_atom_site_refinement_flags
Ag1 Ag 0.5000 0.50594(2) 0.2500 0.02582(11) Uani 1 2 d S
Au1 Au 0.481336(14) 0.146310(7) 0.070458(8) 0.01632(5) Uani 1 1 d .
Br2 Br 0.30028(4) 0.44203(2) 0.27205(2) 0.02584(10) Uani 1 1 d .
Br1 Br 0.5000 0.63190(3) 0.2500 0.02762(14) Uani 1 2 d S
C1 C 0.5672(4) 0.09358(19) 0.0059(2) 0.0178(8) Uani 1 1 d .
C2 C 0.6389(4) 0.0541(2) -0.0855(2) 0.0248(9) Uani 1 1 d .
H2 H 0.6495 0.0481 -0.1325 0.030 Uiso 1 1 calc R
C3 C 0.7025(4) 0.0215(2) -0.0254(2) 0.0246(9) Uani 1 1 d .
H3 H 0.7656 -0.0125 -0.0222 0.030 Uiso 1 1 calc R
C4 C 0.7068(5) 0.0260(2) 0.1052(2) 0.0275(10) Uani 1 1 d .
H4A H 0.7742 0.0568 0.1314 0.041 Uiso 1 1 calc R
H4B H 0.7460 -0.0176 0.1071 0.041 Uiso 1 1 calc R
H4C H 0.6324 0.0249 0.1274 0.041 Uiso 1 1 calc R
C5 C 0.4666(4) 0.1424(2) -0.1168(2) 0.0221(9) Uani 1 1 d .
H5A H 0.4047 0.1636 -0.0927 0.026 Uiso 1 1 calc R
H5B H 0.4131 0.1168 -0.1579 0.026 Uiso 1 1 calc R
C6 C 0.5432(5) 0.1945(2) -0.1450(2) 0.0258(9) Uani 1 1 d .
H6A H 0.6152 0.1733 -0.1614 0.031 Uiso 1 1 calc R
H6B H 0.4825 0.2155 -0.1874 0.031 Uiso 1 1 calc R
C7 C 0.6040(4) 0.24698(19) -0.0907(2) 0.0216(9) Uani 1 1 d .
H7A H 0.6574 0.2766 -0.1125 0.026 Uiso 1 1 calc R
H7B H 0.6648 0.2263 -0.0482 0.026 Uiso 1 1 calc R
C8 C 0.5009(4) 0.2866(2) -0.0663(2) 0.0228(9) Uani 1 1 d .
H8A H 0.4571 0.2582 -0.0380 0.027 Uiso 1 1 calc R
H8B H 0.4320 0.3014 -0.1094 0.027 Uiso 1 1 calc R
C9 C 0.5575(4) 0.34578(19) -0.0211(3) 0.0259(9) Uani 1 1 d .
H9A H 0.5965 0.3756 -0.0504 0.031 Uiso 1 1 calc R
H9B H 0.6301 0.3314 0.0204 0.031 Uiso 1 1 calc R
C10 C 0.4542(5) 0.3833(2) 0.0070(3) 0.0270(10) Uani 1 1 d .
H10A H 0.3889 0.4032 -0.0345 0.032 Uiso 1 1 calc R
H10B H 0.4997 0.4192 0.0384 0.032 Uiso 1 1 calc R
C11 C 0.3788(4) 0.3416(2) 0.0495(2) 0.0233(9) Uani 1 1 d .
H11A H 0.3167 0.3697 0.0670 0.028 Uiso 1 1 calc R
H11B H 0.3255 0.3083 0.0171 0.028 Uiso 1 1 calc R
C12 C 0.4724(4) 0.3079(2) 0.1131(2) 0.0234(9) Uani 1 1 d .
H12A H 0.5412 0.2843 0.0962 0.028 Uiso 1 1 calc R
H12B H 0.5178 0.3413 0.1482 0.028 Uiso 1 1 calc R
C21 C 0.4019(4) 0.1967(2) 0.1394(2) 0.0188(8) Uani 1 1 d .
C22 C 0.3409(4) 0.2780(2) 0.2019(2) 0.0231(9) Uani 1 1 d .
H22 H 0.3293 0.3205 0.2187 0.028 Uiso 1 1 calc R
C23 C 0.2990(4) 0.2220(2) 0.2241(2) 0.0237(9) Uani 1 1 d .
H23 H 0.2517 0.2175 0.2598 0.028 Uiso 1 1 calc R
C24 C 0.3134(4) 0.1032(2) 0.1959(2) 0.0257(9) Uani 1 1 d .
H24A H 0.3427 0.0774 0.1601 0.039 Uiso 1 1 calc R
H24B H 0.2182 0.0961 0.1901 0.039 Uiso 1 1 calc R
H24C H 0.3633 0.0899 0.2444 0.039 Uiso 1 1 calc R
N1 N 0.6587(3) 0.04681(16) 0.03007(18) 0.0201(7) Uani 1 1 d .
N2 N 0.5560(3) 0.09780(17) -0.06521(17) 0.0187(7) Uani 1 1 d .
N3 N 0.3373(3) 0.17200(17) 0.18564(18) 0.0196(7) Uani 1 1 d .
N4 N 0.4044(3) 0.26176(16) 0.14956(18) 0.0191(7) Uani 1 1 d .

loop_
_atom_site_aniso_label
_atom_site_aniso_U_11
_atom_site_aniso_U_22
_atom_site_aniso_U_33
_atom_site_aniso_U_23
_atom_site_aniso_U_13
_atom_site_aniso_U_12
Ag1 0.0239(2) 0.0249(2) 0.0267(2) 0.000 0.00332(19) 0.000
Au1 0.01654(8) 0.01520(8) 0.01708(8) -0.00142(6) 0.00422(6) 0.00117(6)
Br2 0.0285(2) 0.0199(2) 0.0306(2) 0.00040(17) 0.01051(18) 0.00019(17)
Br1 0.0269(3) 0.0227(3) 0.0368(4) 0.000 0.0148(3) 0.000
C1 0.018(2) 0.0133(18) 0.022(2) 0.0002(15) 0.0053(16) -0.0014(15)
C2 0.032(2) 0.020(2) 0.024(2) -0.0074(17) 0.0111(19) 0.0017(18)
C3 0.028(2) 0.015(2) 0.034(2) -0.0036(18) 0.0136(19) 0.0049(17)
C4 0.030(2) 0.022(2) 0.027(2) 0.0035(18) 0.0019(19) 0.0062(18)
C5 0.024(2) 0.023(2) 0.017(2) 0.0010(17) 0.0005(16) 0.0019(17)
C6 0.029(2) 0.028(2) 0.020(2) 0.0018(18) 0.0072(18) 0.0065(19)
C7 0.019(2) 0.016(2) 0.029(2) 0.0046(17) 0.0057(17) 0.0025(16)
C8 0.015(2) 0.028(2) 0.024(2) 0.0017(18) 0.0019(17) 0.0027(17)
C9 0.023(2) 0.016(2) 0.038(3) 0.0003(18) 0.0058(19) 0.0003(17)
C10 0.029(2) 0.019(2) 0.033(3) 0.0022(18) 0.008(2) 0.0054(18)
C11 0.019(2) 0.020(2) 0.030(2) 0.0015(17) 0.0033(18) 0.0048(16)
C12 0.020(2) 0.019(2) 0.029(2) -0.0041(17) 0.0032(18) -0.0017(16)
C21 0.016(2) 0.021(2) 0.0166(19) -0.0018(16) 0.0005(16) 0.0030(16)
C22 0.019(2) 0.026(2) 0.021(2) -0.0114(17) 0.0016(17) 0.0071(17)
C23 0.021(2) 0.032(2) 0.016(2) -0.0051(17) 0.0008(16) 0.0072(18)
C24 0.030(2) 0.019(2) 0.031(2) 0.0055(18) 0.013(2) -0.0003(18)
N1 0.0209(18) 0.0171(17) 0.0220(18) 0.0007(14) 0.0050(14) 0.0022(14)
N2 0.0196(17) 0.0189(17) 0.0178(17) -0.0042(13) 0.0052(14) 0.0007(14)
N3 0.0176(17) 0.0232(18) 0.0166(17) -0.0020(14) 0.0018(14) 0.0020(14)
N4 0.0177(17) 0.0169(17) 0.0200(17) -0.0041(13) 0.0000(14) 0.0035(13)

loop_
_atom_type_symbol
_atom_type_description
_atom_type_scat_dispersion_real
_atom_type_scat_dispersion_imag
_atom_type_scat_source
C C 0.0033 0.0016 'International Tables Vol C Tables 4.2.6.8 and 6.1.1.4'
H H 0.0000 0.0000 'International Tables Vol C Tables 4.2.6.8 and 6.1.1.4'
N N 0.0061 0.0033 'International Tables Vol C Tables 4.2.6.8 and 6.1.1.4'
Br Br -0.2901 2.4595 'International Tables Vol C Tables 4.2.6.8 and 6.1.1.4'
Ag Ag -0.8971 1.1015 'International Tables Vol C Tables 4.2.6.8 and 6.1.1.4'
Au Au -2.0133 8.8022 'International Tables Vol C Tables 4.2.6.8 and 6.1.1.4'

loop_
_geom_angle_atom_site_label_1
_geom_angle_atom_site_label_2
_geom_angle_atom_site_label_3
_geom_angle
_geom_angle_site_symmetry_3
Br1 Ag1 Br2 120.431(13) .
Br1 Ag1 Br2 120.431(13) 2_655
Br2 Ag1 Br2 119.14(3) 2_655
C21 Au1 C1 177.04(16) .
N2 C1 N1 105.1(3) .
N2 C1 Au1 131.0(3) .
N1 C1 Au1 123.8(3) .
C3 C2 N2 106.5(4) .
C2 C3 N1 106.9(4) .
N2 C5 C6 112.2(3) .
C7 C6 C5 114.7(4) .
C6 C7 C8 113.1(3) .
C7 C8 C9 114.0(3) .
C8 C9 C10 113.6(4) .
C9 C10 C11 114.4(4) .
C12 C11 C10 112.0(4) .
N4 C12 C11 113.0(3) .
N4 C21 N3 105.7(3) .
N4 C21 Au1 127.2(3) .
N3 C21 Au1 127.0(3) .
C23 C22 N4 106.6(4) .
C22 C23 N3 107.5(4) .
C1 N1 C3 110.6(3) .
C1 N1 C4 125.2(4) .
C3 N1 C4 124.2(4) .
C1 N2 C2 110.8(3) .
C1 N2 C5 126.2(3) .
C2 N2 C5 122.9(3) .
C21 N3 C23 109.8(4) .
C21 N3 C24 126.0(3) .
C23 N3 C24 124.2(4) .
C21 N4 C22 110.4(3) .
C21 N4 C12 124.2(3) .
C22 N4 C12 125.2(3) .

loop_
_geom_bond_atom_site_label_1
_geom_bond_atom_site_label_2
_geom_bond_distance
_geom_bond_site_symmetry_2
Ag1 Br1 2.5850(8) .
Ag1 Br2 2.5894(5) .
Ag1 Br2 2.5894(5) 2_655
Au1 C21 2.025(4) .
Au1 C1 2.027(4) .
C1 N2 1.346(5) .
C1 N1 1.346(5) .
C2 C3 1.349(6) .
C2 N2 1.372(5) .
C3 N1 1.370(5) .
C4 N1 1.464(5) .
C5 N2 1.484(5) .
C5 C6 1.518(6) .
C6 C7 1.517(6) .
C7 C8 1.518(6) .
C8 C9 1.519(6) .
C9 C10 1.535(6) .
C10 C11 1.537(6) .
C11 C12 1.516(6) .
C12 N4 1.468(5) .
C21 N4 1.348(5) .
C21 N3 1.349(5) .
C22 C23 1.338(6) .
C22 N4 1.384(5) .
C23 N3 1.385(5) .
C24 N3 1.455(5) .

loop_
_geom_hbond_atom_site_label_D
_geom_hbond_atom_site_label_H
_geom_hbond_atom_site_label_A
_geom_hbond_distance_DH
_geom_hbond_distance_HA
_geom_hbond_distance_DA
_geom_hbond_angle_DHA
_geom_hbond_site_symmetry_A
C24 H24B Br1 0.98 2.90 3.730(4) 142.5 3_445
C2 H2 Br2 0.95 2.72 3.579(4) 150.2 8
C22 H22 Br2 0.95 2.74 3.694(4) 178.0 .
